data_7239767
loop_
_publ_author_name
'Duan, Lijuan'
'Zhang, Chengcheng'
'Cen, Peipei'
'Jin, Xiaoyong'
'Liang, Chen'
'Yang, Jinhui'
'Liu, Xiangyu'

_publ_section_title
;
 Stable Ln-MOFs as multi-responsive photoluminescence sensors for
 sensitively sensing Fe3+, Cr2O72-, and nitrofuran
;
_journal_name_full CrystEngComm
_journal_paper_doi 10.1039/C9CE01995B
_journal_year 2020
_chemical_formula_moiety 'C15 H8 Ho N O8, H2 O'
_chemical_formula_sum 'C15 H10 Ho N O9'
_chemical_formula_weight 513.17
_space_group_crystal_system monoclinic
_space_group_IT_number 14
_space_group_name_Hall '-P 2ybc'
_space_group_name_H-M_alt 'P 1 21/c 1'
_atom_sites_solution_hydrogens mixed
_atom_sites_solution_primary dual
_audit_creation_date 2018-09-14
_audit_creation_method
;
Olex2 1.2
(compiled 2018.05.29 svn.r3508 for OlexSys, GUI svn.r5506)
;
_audit_update_record
;
2019-11-21 deposited with the CCDC.	2020-01-17 downloaded from the CCDC.
;
_cell_angle_alpha 90
_cell_angle_beta 95.083(13)
_cell_angle_gamma 90
_cell_formula_units_Z 4
_cell_length_a 11.372(4)
_cell_length_b 13.957(5)
_cell_length_c 11.331(4)
_cell_measurement_reflns_used 5943
_cell_measurement_temperature 293(2)
_cell_measurement_theta_max 22.796
_cell_measurement_theta_min 3.033
_cell_volume 1791.4(11)
_computing_cell_refinement 'SAINT V8.38A (?, 2016)'
_computing_data_reduction 'SAINT V8.38A (?, 2016)'
_computing_molecular_graphics 'Olex2 (Dolomanov et al., 2009)'
_computing_publication_material 'Olex2 (Dolomanov et al., 2009)'
_computing_structure_refinement 'ShelXL (Sheldrick, 2015)'
_computing_structure_solution 'ShelXT (Sheldrick, 2015)'
_diffrn_ambient_temperature 293(2)
_diffrn_measured_fraction_theta_full 0.998
_diffrn_measured_fraction_theta_max 0.998
_diffrn_measurement_device_type 'CCD area detector'
_diffrn_measurement_method 'phi and omega scans'
_diffrn_radiation_monochromator graphite
_diffrn_radiation_type MoK\a
_diffrn_radiation_wavelength 0.71073
_diffrn_reflns_av_R_equivalents 0.1257
_diffrn_reflns_av_unetI/netI 0.0692
_diffrn_reflns_Laue_measured_fraction_full 0.998
_diffrn_reflns_Laue_measured_fraction_max 0.998
_diffrn_reflns_limit_h_max 13
_diffrn_reflns_limit_h_min -13
_diffrn_reflns_limit_k_max 16
_diffrn_reflns_limit_k_min -16
_diffrn_reflns_limit_l_max 13
_diffrn_reflns_limit_l_min -13
_diffrn_reflns_number 31762
_diffrn_reflns_point_group_measured_fraction_full 0.998
_diffrn_reflns_point_group_measured_fraction_max 0.998
_diffrn_reflns_theta_full 25.009
_diffrn_reflns_theta_max 25.009
_diffrn_reflns_theta_min 3.429
_exptl_absorpt_coefficient_mu 4.464
_exptl_absorpt_correction_T_max 0.7456
_exptl_absorpt_correction_T_min 0.5887
_exptl_absorpt_correction_type multi-scan
_exptl_absorpt_process_details
;
SADABS-2016/2 (Bruker,2016/2) was used for absorption correction.
wR2(int) was 0.1036 before and 0.0779 after correction.
The Ratio of minimum to maximum transmission is 0.7896.
The \l/2 correction factor is Not present.
;
_exptl_crystal_density_diffrn 1.903
_exptl_crystal_description block
_exptl_crystal_F_000 984
_exptl_crystal_size_max 0.17
_exptl_crystal_size_mid 0.16
_exptl_crystal_size_min 0.15
_refine_diff_density_max 1.075
_refine_diff_density_min -0.841
_refine_diff_density_rms 0.182
_refine_ls_extinction_method none
_refine_ls_goodness_of_fit_ref 1.067
_refine_ls_hydrogen_treatment constr
_refine_ls_matrix_type full
_refine_ls_number_parameters 235
_refine_ls_number_reflns 3162
_refine_ls_number_restraints 0
_refine_ls_restrained_S_all 1.067
_refine_ls_R_factor_all 0.0761
_refine_ls_R_factor_gt 0.0423
_refine_ls_shift/su_max 0.001
_refine_ls_shift/su_mean 0.000
_refine_ls_structure_factor_coef Fsqd
_refine_ls_weighting_details 'w=1/[\s^2^(Fo^2^)+(0.0468P)^2^+3.9694P] where P=(Fo^2^+2Fc^2^)/3'
_refine_ls_weighting_scheme calc
_refine_ls_wR_factor_gt 0.0892
_refine_ls_wR_factor_ref 0.0989
_reflns_Friedel_coverage 0.000
_reflns_number_gt 2316
_reflns_number_total 3162
_reflns_threshold_expression 'I > 2\s(I)'
_cod_data_source_file c9ce01995b10.cif
_cod_data_source_block 77q
_cod_original_cell_volume 1791.3(11)
_cod_database_code 7239767
_shelx_shelxl_version_number 2014/7
_shelx_space_group_comment
;
The symmetry employed for this shelxl refinement is uniquely defined
by the following loop, which should always be used as a source of
symmetry information in preference to the above space-group names.
They are only intended as comments.
;
_shelx_estimated_absorpt_t_max 0.554
_shelx_estimated_absorpt_t_min 0.517
_olex2_refinement_description
;
1. Fixed Uiso
 At 1.2 times of:
  All C(H) groups, All N(H) groups
 At 1.5 times of:
  All O(H,H) groups
2.a Riding coordinates:
 O1W(H1WA,H1WB)
2.b Aromatic/amide H refined with riding coordinates:
 N1(H1), C3(H3), C6(H6), C4(H4), C10(H10), C9(H9), C12(H12), C11(H11)
;
_olex2_submission_special_instructions 'No special instructions were received'

loop_
_space_group_symop_operation_xyz
'x, y, z'
'-x, y+1/2, -z+1/2'
'-x, -y, -z'
'x, -y-1/2, z-1/2'

loop_
_atom_site_label
_atom_site_type_symbol
_atom_site_fract_x
_atom_site_fract_y
_atom_site_fract_z
_atom_site_U_iso_or_equiv
_atom_site_adp_type
_atom_site_occupancy
_atom_site_site_symmetry_order
_atom_site_calc_flag
_atom_site_refinement_flags_posn
Ho1 Ho 0.89588(3) 0.66909(3) 0.46544(3) 0.01489(14) Uani 1 1 d .
O1 O 0.8650(5) 0.5083(4) 0.4631(5) 0.0233(14) Uani 1 1 d .
O8 O 0.8847(5) 0.6304(4) 0.2598(5) 0.0265(15) Uani 1 1 d .
O4 O 0.2739(5) 0.3479(5) 0.4190(5) 0.0307(16) Uani 1 1 d .
O7 O 0.8953(6) 0.6856(4) 0.0749(5) 0.0292(15) Uani 1 1 d .
O5 O 0.9504(5) 0.7981(4) 0.3481(5) 0.0274(15) Uani 1 1 d .
O2 O 0.9075(5) 0.3685(4) 0.5488(5) 0.0224(14) Uani 1 1 d .
O6 O 0.9724(5) 0.8525(4) 0.1658(5) 0.0244(14) Uani 1 1 d .
O3 O 0.3043(5) 0.3038(5) 0.6051(6) 0.0394(18) Uani 1 1 d .
C15 C 0.9452(7) 0.7894(6) 0.2388(7) 0.0200(19) Uani 1 1 d .
O1W O 0.8489(6) 0.4442(5) 1.1933(6) 0.050(2) Uani 1 1 d .
H1WA H 0.9269 0.4478 1.2331 0.076 Uiso 1 1 d R
H1WB H 0.8081 0.5034 1.2039 0.076 Uiso 1 1 d R
C13 C 0.3425(8) 0.3334(6) 0.5098(8) 0.025(2) Uani 1 1 d .
C2 C 0.7071(7) 0.4116(6) 0.5121(7) 0.021(2) Uani 1 1 d .
C1 C 0.8373(7) 0.4322(6) 0.5100(7) 0.0165(19) Uani 1 1 d .
C14 C 0.9042(7) 0.6929(6) 0.1864(8) 0.020(2) Uani 1 1 d .
C7 C 0.6616(7) 0.3815(6) 0.6182(7) 0.021(2) Uani 1 1 d .
N1 N 0.8316(7) 0.4152(6) 0.9631(7) 0.037(2) Uani 1 1 d .
H1 H 0.8597 0.4240 1.0353 0.044 Uiso 1 1 calc R
C3 C 0.6340(7) 0.4146(6) 0.4077(8) 0.024(2) Uani 1 1 d .
H3 H 0.6638 0.4348 0.3380 0.029 Uiso 1 1 calc R
C6 C 0.5444(7) 0.3531(6) 0.6149(8) 0.024(2) Uani 1 1 d .
H6 H 0.5144 0.3304 0.6834 0.028 Uiso 1 1 calc R
C8 C 0.7314(7) 0.3895(6) 0.7367(8) 0.024(2) Uani 1 1 d .
C5 C 0.4711(7) 0.3582(6) 0.5094(8) 0.022(2) Uani 1 1 d .
C4 C 0.5160(8) 0.3876(6) 0.4065(8) 0.023(2) Uani 1 1 d .
H4 H 0.4675 0.3894 0.3360 0.028 Uiso 1 1 calc R
C10 C 0.7854(10) 0.3302(8) 0.9299(8) 0.045(3) Uani 1 1 d .
H10 H 0.7875 0.2800 0.9841 0.055 Uiso 1 1 calc R
C9 C 0.7350(10) 0.3165(7) 0.8173(9) 0.043(3) Uani 1 1 d .
H9 H 0.7030 0.2571 0.7953 0.051 Uiso 1 1 calc R
C12 C 0.7855(8) 0.4743(7) 0.7738(8) 0.037(2) Uani 1 1 d .
H12 H 0.7882 0.5248 0.7205 0.044 Uiso 1 1 calc R
C11 C 0.8344(9) 0.4852(8) 0.8859(8) 0.046(3) Uani 1 1 d .
H11 H 0.8704 0.5429 0.9088 0.055 Uiso 1 1 calc R

loop_
_atom_site_aniso_label
_atom_site_aniso_U_11
_atom_site_aniso_U_22
_atom_site_aniso_U_33
_atom_site_aniso_U_23
_atom_site_aniso_U_13
_atom_site_aniso_U_12
Ho1 0.0152(2) 0.0181(2) 0.0115(2) 0.0007(2) 0.00235(13) -0.0013(2)
O1 0.024(3) 0.020(3) 0.027(3) -0.002(3) 0.007(3) -0.005(3)
O8 0.044(4) 0.019(3) 0.016(3) 0.001(3) 0.003(3) -0.007(3)
O4 0.017(3) 0.044(4) 0.031(4) 0.006(3) 0.005(3) -0.003(3)
O7 0.050(4) 0.027(4) 0.010(3) -0.002(3) 0.004(3) 0.001(3)
O5 0.046(4) 0.020(3) 0.017(3) -0.005(3) 0.006(3) -0.009(3)
O2 0.015(3) 0.025(3) 0.027(4) 0.011(3) 0.007(3) 0.005(3)
O6 0.031(3) 0.021(4) 0.020(3) 0.009(3) -0.002(3) -0.008(3)
O3 0.019(3) 0.065(5) 0.034(4) 0.025(4) 0.001(3) -0.004(3)
C15 0.019(5) 0.026(5) 0.016(5) 0.000(4) 0.003(4) 0.002(4)
O1W 0.067(5) 0.042(5) 0.039(4) -0.009(4) -0.011(4) 0.020(4)
C13 0.026(5) 0.022(5) 0.029(5) -0.004(5) 0.011(4) 0.009(5)
C2 0.019(5) 0.019(5) 0.024(5) 0.009(4) 0.003(4) 0.003(4)
C1 0.016(5) 0.021(5) 0.013(4) -0.001(4) 0.006(4) -0.002(4)
C14 0.025(5) 0.014(5) 0.022(5) -0.002(4) 0.005(4) 0.001(4)
C7 0.018(5) 0.022(5) 0.021(5) 0.002(4) 0.001(4) 0.008(4)
N1 0.040(5) 0.038(5) 0.031(5) 0.002(4) -0.003(4) -0.004(4)
C3 0.020(5) 0.030(5) 0.022(5) 0.008(4) 0.008(4) -0.003(4)
C6 0.023(5) 0.030(6) 0.018(5) -0.002(4) 0.004(4) -0.009(4)
C8 0.024(5) 0.023(5) 0.025(5) -0.001(4) 0.006(4) 0.000(4)
C5 0.019(5) 0.022(5) 0.025(5) -0.003(4) 0.005(4) 0.002(4)
C4 0.026(5) 0.025(5) 0.018(5) -0.001(4) 0.000(4) 0.003(4)
C10 0.064(7) 0.043(7) 0.028(6) 0.008(6) -0.006(5) -0.004(6)
C9 0.059(7) 0.025(6) 0.043(7) 0.005(5) -0.003(5) -0.011(5)
C12 0.046(6) 0.031(6) 0.032(6) 0.005(5) 0.003(5) -0.006(5)
C11 0.075(8) 0.042(7) 0.020(5) 0.001(5) -0.001(5) -0.013(6)

loop_
_atom_type_symbol
_atom_type_description
_atom_type_scat_dispersion_real
_atom_type_scat_dispersion_imag
_atom_type_scat_source
C C 0.0033 0.0016 'International Tables Vol C Tables 4.2.6.8 and 6.1.1.4'
H H 0.0000 0.0000 'International Tables Vol C Tables 4.2.6.8 and 6.1.1.4'
N N 0.0061 0.0033 'International Tables Vol C Tables 4.2.6.8 and 6.1.1.4'
O O 0.0106 0.0060 'International Tables Vol C Tables 4.2.6.8 and 6.1.1.4'
Ho Ho -0.2175 4.6783 'International Tables Vol C Tables 4.2.6.8 and 6.1.1.4'

loop_
_geom_angle_atom_site_label_1
_geom_angle_atom_site_label_2
_geom_angle_atom_site_label_3
_geom_angle
_geom_angle_site_symmetry_1
_geom_angle_site_symmetry_3
O1 Ho1 O8 76.7(2) . .
O1 Ho1 O4 77.4(2) . 3_666
O1 Ho1 O7 147.29(19) . 4_576
O1 Ho1 O5 142.89(19) . .
O1 Ho1 O2 85.67(19) . 3_766
O1 Ho1 O6 85.94(19) . 4_576
O1 Ho1 O3 90.6(2) . 3_666
O1 Ho1 C13 80.6(2) . 3_666
O8 Ho1 O4 121.8(2) . 3_666
O8 Ho1 C13 97.4(2) . 3_666
O4 Ho1 C13 27.1(2) 3_666 3_666
O7 Ho1 O8 134.47(19) 4_576 .
O7 Ho1 O4 76.3(2) 4_576 3_666
O7 Ho1 O6 68.14(19) 4_576 4_576
O7 Ho1 C13 84.8(2) 4_576 3_666
O5 Ho1 O8 67.36(19) . .
O5 Ho1 O4 129.7(2) . 3_666
O5 Ho1 O7 69.8(2) . 4_576
O5 Ho1 O6 122.9(2) . 4_576
O5 Ho1 O3 88.9(2) . 3_666
O5 Ho1 C13 112.2(2) . 3_666
O2 Ho1 O8 81.3(2) 3_766 .
O2 Ho1 O4 146.2(2) 3_766 3_666
O2 Ho1 O7 106.1(2) 3_766 4_576
O2 Ho1 O5 80.2(2) 3_766 .
O2 Ho1 O6 76.3(2) 3_766 4_576
O2 Ho1 O3 156.2(2) 3_766 3_666
O2 Ho1 C13 166.1(2) 3_766 3_666
O6 Ho1 O8 152.6(2) 4_576 .
O6 Ho1 O4 73.5(2) 4_576 3_666
O6 Ho1 C13 100.5(2) 4_576 3_666
O3 Ho1 O8 75.0(2) 3_666 .
O3 Ho1 O4 54.2(2) 3_666 3_666
O3 Ho1 O7 89.6(2) 3_666 4_576
O3 Ho1 O6 126.9(2) 3_666 4_576
O3 Ho1 C13 27.4(2) 3_666 3_666
C1 O1 Ho1 152.3(5) . .
C14 O8 Ho1 120.0(5) . .
C13 O4 Ho1 90.5(5) . 3_666
C14 O7 Ho1 116.7(5) . 4_575
C15 O5 Ho1 119.8(5) . .
C1 O2 Ho1 136.7(5) . 3_766
C15 O6 Ho1 116.5(5) . 4_575
C13 O3 Ho1 93.0(5) . 3_666
O5 C15 O6 126.3(8) . .
O5 C15 C14 117.4(8) . .
O6 C15 C14 116.3(7) . .
H1WA O1W H1WB 109.5 . .
O4 C13 Ho1 62.4(4) . 3_666
O4 C13 O3 121.1(8) . .
O4 C13 C5 119.8(8) . .
O3 C13 Ho1 59.6(4) . 3_666
O3 C13 C5 119.0(8) . .
C5 C13 Ho1 166.2(6) . 3_666
C7 C2 C1 120.2(7) . .
C3 C2 C1 119.7(7) . .
C3 C2 C7 119.8(8) . .
O1 C1 O2 125.6(7) . .
O1 C1 C2 117.1(7) . .
O2 C1 C2 117.2(7) . .
O8 C14 O7 127.8(8) . .
O8 C14 C15 115.2(7) . .
O7 C14 C15 117.0(7) . .
C2 C7 C8 122.2(7) . .
C6 C7 C2 119.0(8) . .
C6 C7 C8 118.4(8) . .
C10 N1 H1 119.9 . .
C11 N1 H1 119.9 . .
C11 N1 C10 120.3(9) . .
C2 C3 H3 119.8 . .
C2 C3 C4 120.3(8) . .
C4 C3 H3 119.8 . .
C7 C6 H6 119.7 . .
C7 C6 C5 120.5(8) . .
C5 C6 H6 119.7 . .
C9 C8 C7 121.6(8) . .
C9 C8 C12 116.7(9) . .
C12 C8 C7 121.4(8) . .
C6 C5 C13 119.5(8) . .
C4 C5 C13 120.3(8) . .
C4 C5 C6 120.1(8) . .
C3 C4 H4 119.9 . .
C5 C4 C3 120.2(8) . .
C5 C4 H4 119.9 . .
N1 C10 H10 119.7 . .
N1 C10 C9 120.6(10) . .
C9 C10 H10 119.7 . .
C8 C9 H9 119.8 . .
C10 C9 C8 120.3(10) . .
C10 C9 H9 119.8 . .
C8 C12 H12 119.4 . .
C11 C12 C8 121.1(9) . .
C11 C12 H12 119.4 . .
N1 C11 C12 120.8(10) . .
N1 C11 H11 119.6 . .
C12 C11 H11 119.6 . .

loop_
_geom_bond_atom_site_label_1
_geom_bond_atom_site_label_2
_geom_bond_distance
_geom_bond_site_symmetry_2
Ho1 O1 2.271(6) .
Ho1 O8 2.384(6) .
Ho1 O4 2.438(6) 3_666
Ho1 O7 2.377(6) 4_576
Ho1 O5 2.354(6) .
Ho1 O2 2.317(5) 3_766
Ho1 O6 2.377(6) 4_576
Ho1 O3 2.375(6) 3_666
Ho1 C13 2.751(8) 3_666
O1 C1 1.241(10) .
O8 C14 1.238(10) .
O4 Ho1 2.438(6) 3_666
O4 C13 1.251(10) .
O7 Ho1 2.377(6) 4_575
O7 C14 1.263(10) .
O5 C15 1.241(9) .
O2 Ho1 2.316(5) 3_766
O2 C1 1.248(9) .
O6 Ho1 2.377(6) 4_575
O6 C15 1.266(10) .
O3 Ho1 2.375(6) 3_666
O3 C13 1.269(10) .
C15 C14 1.528(11) .
O1W H1WA 0.9600 .
O1W H1WB 0.9600 .
C13 Ho1 2.751(8) 3_666
C13 C5 1.502(12) .
C2 C1 1.510(11) .
C2 C7 1.414(11) .
C2 C3 1.386(11) .
C7 C6 1.388(11) .
C7 C8 1.502(12) .
N1 H1 0.8600 .
N1 C10 1.338(13) .
N1 C11 1.313(12) .
C3 H3 0.9300 .
C3 C4 1.392(12) .
C6 H6 0.9300 .
C6 C5 1.397(12) .
C8 C9 1.367(12) .
C8 C12 1.382(12) .
C5 C4 1.377(12) .
C4 H4 0.9300 .
C10 H10 0.9300 .
C10 C9 1.366(13) .
C9 H9 0.9300 .
C12 H12 0.9300 .
C12 C11 1.350(13) .
C11 H11 0.9300 .
